data_2005920
loop_
_publ_author_name
'Daidouh, A.'
'Veiga, M. L.'
'Pico, C.'
'Martinez-Ripoll, M.'

_publ_section_title
;
 A New Polymorph of Li~4~P~2~O~7~
;
_journal_issue 2
_journal_name_full 'Acta Crystallographica Section C'
_journal_page_first 167
_journal_page_last 169
_journal_paper_doi 10.1107/S0108270196011869
_journal_volume 53
_journal_year 1997
_chemical_formula_iupac 'Li4 P2 O7'
_chemical_formula_sum 'Li4 O7 P2'
_chemical_formula_weight 201.70
_chemical_name_common 'Tetralithium diphosphate'
_chemical_name_systematic
;
 ?
;
_space_group_IT_number 2
_symmetry_cell_setting triclinic
_symmetry_space_group_name_Hall '-P 1'
_symmetry_space_group_name_H-M 'P -1'
_audit_creation_method SHELXL
_cell_angle_alpha 111.441(2)
_cell_angle_beta 89.986(3)
_cell_angle_gamma 103.065(4)
_cell_formula_units_Z 2
_cell_length_a 8.5613(4)
_cell_length_b 7.1100(3)
_cell_length_c 5.18510(10)
_cell_measurement_reflns_used 42
_cell_measurement_temperature 293(2)
_cell_measurement_theta_max 20
_cell_measurement_theta_min 10
_cell_volume 284.99(2)
_computing_cell_refinement 'LSUCRE (Appleman, 1996)'
_computing_data_collection 'CAD4 Software (Enraf-Nonius, 1989)'
_computing_data_reduction 'XRAY80 (Stewart, 1976)'
_computing_structure_refinement 'SHELXL-93 (Sheldrick, 1993)'
_computing_structure_solution 'SHELXS-86 (Sheldrick, 1990)'
_diffrn_ambient_temperature 293(2)
_diffrn_measurement_device CAD4
_diffrn_measurement_method '\w/2\q scans'
_diffrn_radiation_monochromator graphite
_diffrn_radiation_source 'fine-focus sealed tube'
_diffrn_radiation_type MoK\a
_diffrn_radiation_wavelength 0.71070
_diffrn_reflns_av_R_equivalents 0.0102
_diffrn_reflns_av_sigmaI/netI 0.0077
_diffrn_reflns_limit_h_max 15
_diffrn_reflns_limit_h_min 0
_diffrn_reflns_limit_k_max 12
_diffrn_reflns_limit_k_min -12
_diffrn_reflns_limit_l_max 9
_diffrn_reflns_limit_l_min -9
_diffrn_reflns_number 3603
_diffrn_reflns_theta_max 39.76
_diffrn_reflns_theta_min 2.45
_diffrn_standards_decay_% 0.4
_diffrn_standards_interval_time 90
_diffrn_standards_number 2
_exptl_absorpt_coefficient_mu 1.48
_exptl_absorpt_correction_T_max 0.744
_exptl_absorpt_correction_T_min 0.726
_exptl_absorpt_correction_type
;
\y scans (North, Phillips & Mathews, 1968)
;
_exptl_crystal_colour colourless
_exptl_crystal_density_diffrn 2.350
_exptl_crystal_density_meas ?
_exptl_crystal_description prism
_exptl_crystal_F_000 196
_exptl_crystal_size_max 0.3
_exptl_crystal_size_mid 0.2
_exptl_crystal_size_min 0.2
_refine_diff_density_max 0.590
_refine_diff_density_min -0.832
_refine_ls_extinction_method none
_refine_ls_goodness_of_fit_all 1.340
_refine_ls_goodness_of_fit_obs 1.365
_refine_ls_matrix_type full
_refine_ls_number_parameters 118
_refine_ls_number_reflns 3457
_refine_ls_number_restraints 0
_refine_ls_restrained_S_all 1.340
_refine_ls_restrained_S_obs 1.365
_refine_ls_R_factor_all 0.0309
_refine_ls_R_factor_obs 0.0291
_refine_ls_shift/esd_max 0.001
_refine_ls_shift/esd_mean 0.000
_refine_ls_structure_factor_coef Fsqd
_refine_ls_weighting_details 'w=1/[\s^2^(Fo^2^)+(0.0333P)^2^+0.2635P] where P=(Fo^2^+2Fc^2^)/3'
_refine_ls_weighting_scheme calc
_refine_ls_wR_factor_all 0.0945
_refine_ls_wR_factor_obs 0.0934
_reflns_number_observed 3262
_reflns_number_total 3457
_reflns_observed_criterion >2sigma(I)
_cod_data_source_file br1158.cif
_cod_data_source_block malu
_cod_depositor_comments
;
The following automatic conversions were performed:

'_exptl_crystal_density_meas' value 'not measured' was changed to '?'
- the value is perceived as not measured.

Automatic conversion script
Id: cif_fix_values 3008 2015-01-20 13:52:24Z robertas 

The following automatic conversions were performed:

'_refine_ls_weighting_scheme' value
'w=1/[\s^2^(Fo^2^)+(0.0333P)^2^+0.2635P] where P=(Fo^2^+2Fc^2^)/3'
was changed to 'calc'. New tag '_refine_ls_weighting_details' was
created. The value of the new tag was set to
'w=1/[\s^2^(Fo^2^)+(0.0333P)^2^+0.2635P] where P=(Fo^2^+2Fc^2^)/3'.

Automatic conversion script
Id: cif_fix_values 3143 2015-03-26 13:38:13Z robertas 
;
_cod_database_code 2005920

loop_
_symmetry_equiv_pos_as_xyz
'x, y, z'
'-x, -y, -z'

loop_
_atom_site_aniso_label
_atom_site_aniso_U_11
_atom_site_aniso_U_12
_atom_site_aniso_U_13
_atom_site_aniso_U_22
_atom_site_aniso_U_23
_atom_site_aniso_U_33
P1 0.00666(10) 0.00268(7) 0.00063(7) 0.00635(9) 0.00179(7) 0.00574(10)
P2 0.00552(9) 0.00164(7) 0.00060(7) 0.00728(10) 0.00309(7) 0.00634(10)
O1 0.0078(3) 0.0012(2) -0.0001(2) 0.0069(3) 0.0023(2) 0.0171(3)
O2 0.0139(3) 0.0082(3) 0.0013(2) 0.0175(3) 0.0045(3) 0.0065(3)
O3 0.0124(3) 0.0040(2) -0.0010(2) 0.0073(3) 0.0032(2) 0.0104(3)
O4 0.0081(3) 0.0029(2) 0.0030(2) 0.0099(3) 0.0022(2) 0.0094(3)
O5 0.0124(3) 0.0070(3) 0.0036(2) 0.0202(4) 0.0102(3) 0.0103(3)
O6 0.0069(3) 0.0009(2) -0.0023(2) 0.0146(3) 0.0057(3) 0.0118(3)
O7 0.0083(3) 0.0033(2) 0.0036(2) 0.0095(3) 0.0032(2) 0.0102(3)
Li1 0.0126(9) 0.0041(7) 0.0004(7) 0.0131(9) 0.0038(7) 0.0122(9)
Li2 0.0149(11) 0.0129(12) 0.0050(9) 0.049(2) 0.0199(13) 0.0192(12)
Li3 0.0133(9) 0.0044(7) 0.0037(7) 0.0142(9) 0.0066(7) 0.0132(9)
Li4 0.0119(9) 0.0048(7) 0.0008(7) 0.0142(9) 0.0060(7) 0.0130(9)

loop_
_atom_site_label
_atom_site_occupancy
_atom_site_fract_x
_atom_site_fract_y
_atom_site_fract_z
_atom_site_U_iso_or_equiv
_atom_site_thermal_displace_type
_atom_site_calc_flag
_atom_site_type_symbol
P1 1 0.84610(3) 0.22169(4) 0.43831(5) 0.00620(6) Uani d P
P2 1 0.63094(3) -0.21404(4) 0.21355(5) 0.00621(6) Uani d P
O1 1 0.68370(10) 0.03788(12) 0.3082(2) 0.0113(1) Uani d O
O2 1 0.87523(11) 0.25929(15) 0.7411(2) 0.0119(1) Uani d O
O3 1 0.79383(10) 0.39768(12) 0.3897(2) 0.0098(1) Uani d O
O4 1 0.98189(10) 0.15070(13) 0.2699(2) 0.0094(1) Uani d O
O5 1 0.62180(11) -0.2606(2) 0.4757(2) 0.0125(1) Uani d O
O6 1 0.47213(10) -0.26965(14) 0.0469(2) 0.0112(1) Uani d O
O7 1 0.76253(10) -0.29714(13) 0.0411(2) 0.0093(1) Uani d O
Li1 1 0.7914(3) 0.6731(4) 0.6444(5) 0.0127(4) Uani d Li
Li2 1 0.4520(4) 0.7551(6) 0.7016(7) 0.0249(6) Uani d Li
Li3 1 0.7543(3) 0.4118(4) 1.0161(5) 0.0129(4) Uani d Li
Li4 1 0.9882(3) 0.8541(4) 1.1100(5) 0.0125(4) Uani d Li

loop_
_atom_type_symbol
_atom_type_description
_atom_type_scat_dispersion_real
_atom_type_scat_dispersion_imag
_atom_type_scat_source
Li Li -0.0003 0.0001 'International Tables Vol C Tables 4.2.6.8 and 6.1.1.4'
P P 0.1023 0.0942 'International Tables Vol C Tables 4.2.6.8 and 6.1.1.4'
O O 0.0106 0.0060 'International Tables Vol C Tables 4.2.6.8 and 6.1.1.4'

loop_
_geom_angle_atom_site_label_1
_geom_angle_atom_site_label_2
_geom_angle_atom_site_label_3
_geom_angle_site_symmetry_1
_geom_angle_site_symmetry_3
_geom_angle
_geom_angle_publ_flag
O2 P1 O4 . . 112.71(5) yes
O2 P1 O3 . . 113.45(5) yes
O4 P1 O3 . . 114.49(5) yes
O2 P1 O1 . . 108.70(5) yes
O4 P1 O1 . . 107.08(5) yes
O3 P1 O1 . . 99.18(5) yes
O2 P1 Li2 . 2_666 113.28(7) ?
O4 P1 Li2 . 2_666 133.42(8) ?
O3 P1 Li2 . 2_666 50.59(9) ?
O1 P1 Li2 . 2_666 50.18(9) ?
O2 P1 Li3 . . 32.98(6) ?
O4 P1 Li3 . . 143.88(6) ?
O3 P1 Li3 . . 84.95(6) ?
O1 P1 Li3 . . 98.76(6) ?
Li2 P1 Li3 2_666 . 82.62(8) ?
O2 P1 Li4 . 2_767 30.19(6) ?
O4 P1 Li4 . 2_767 84.49(6) ?
O3 P1 Li4 . 2_767 139.42(6) ?
O1 P1 Li4 . 2_767 109.30(6) ?
Li2 P1 Li4 2_666 2_767 137.95(8) ?
Li3 P1 Li4 . 2_767 63.05(7) ?
O2 P1 Li4 . 1_544 106.75(6) ?
O4 P1 Li4 . 1_544 33.25(6) ?
O3 P1 Li4 . 1_544 137.84(6) ?
O1 P1 Li4 . 1_544 78.95(5) ?
Li2 P1 Li4 2_666 1_544 122.34(9) ?
Li3 P1 Li4 . 1_544 137.18(6) ?
Li4 P1 Li4 2_767 1_544 77.25(7) ?
O2 P1 Li1 . 2_766 93.89(6) ?
O4 P1 Li1 . 2_766 33.47(5) ?
O3 P1 Li1 . 2_766 100.81(6) ?
O1 P1 Li1 . 2_766 140.55(6) ?
Li2 P1 Li1 2_666 2_766 146.00(8) ?
Li3 P1 Li1 . 2_766 116.55(7) ?
Li4 P1 Li1 2_767 2_766 74.99(7) ?
Li4 P1 Li1 1_544 2_766 63.47(6) ?
O2 P1 Li4 . 2_766 142.97(6) ?
O4 P1 Li4 . 2_766 31.69(5) ?
O3 P1 Li4 . 2_766 87.54(6) ?
O1 P1 Li4 . 2_766 96.75(6) ?
Li2 P1 Li4 2_666 2_766 103.65(8) ?
Li3 P1 Li4 . 2_766 163.66(7) ?
Li4 P1 Li4 2_767 2_766 116.12(8) ?
Li4 P1 Li4 1_544 2_766 51.54(8) ?
Li1 P1 Li4 2_766 2_766 50.88(6) ?
O6 P2 O5 . . 114.86(5) yes
O6 P2 O7 . . 113.69(5) yes
O5 P2 O7 . . 111.59(5) yes
O6 P2 O1 . . 102.26(5) yes
O5 P2 O1 . . 107.19(5) yes
O7 P2 O1 . . 106.20(5) yes
O6 P2 Li3 . 1_544 106.03(6) ?
O5 P2 Li3 . 1_544 81.71(6) ?
O7 P2 Li3 . 1_544 40.19(6) ?
O1 P2 Li3 . 1_544 143.16(6) ?
O6 P2 Li2 . 1_544 31.73(7) ?
O5 P2 Li2 . 1_544 146.45(7) ?
O7 P2 Li2 . 1_544 90.21(7) ?
O1 P2 Li2 . 1_544 89.62(8) ?
Li3 P2 Li2 1_544 1_544 102.29(9) ?
O6 P2 Li2 . 1_545 89.05(7) ?
O5 P2 Li2 . 1_545 30.15(6) ?
O7 P2 Li2 . 1_545 140.24(7) ?
O1 P2 Li2 . 1_545 99.62(8) ?
Li3 P2 Li2 1_544 1_545 103.94(8) ?
Li2 P2 Li2 1_544 1_545 120.05(10) ?
O6 P2 Li1 . 1_545 140.36(6) ?
O5 P2 Li1 . 1_545 31.05(6) ?
O7 P2 Li1 . 1_545 82.20(6) ?
O1 P2 Li1 . 1_545 107.73(6) ?
Li3 P2 Li1 1_544 1_545 61.98(7) ?
Li2 P2 Li1 1_544 1_545 162.39(9) ?
Li2 P2 Li1 1_545 1_545 61.14(7) ?
O6 P2 Li4 . 1_544 137.35(6) ?
O5 P2 Li4 . 1_544 104.99(6) ?
O7 P2 Li4 . 1_544 32.09(6) ?
O1 P2 Li4 . 1_544 78.86(5) ?
Li3 P2 Li4 1_544 1_544 64.35(7) ?
Li2 P2 Li4 1_544 1_544 106.68(7) ?
Li2 P2 Li4 1_545 1_544 133.26(7) ?
Li1 P2 Li4 1_545 1_544 74.74(7) ?
P1 O1 P2 . . 136.95(6) ?
P1 O1 Li2 . 2_666 93.13(11) ?
P2 O1 Li2 . 2_666 129.91(11) ?
P1 O2 Li4 . 2_767 125.95(9) ?
P1 O2 Li3 . . 121.67(9) ?
Li4 O2 Li3 2_767 . 112.10(11) ?
P1 O3 Li1 . . 130.63(9) ?
P1 O3 Li3 . 1_554 125.33(9) ?
Li1 O3 Li3 . 1_554 102.94(11) ?
P1 O3 Li2 . 2_666 95.45(10) ?
Li1 O3 Li2 . 2_666 103.12(13) ?
Li3 O3 Li2 1_554 2_666 80.01(11) ?
P1 O4 Li4 . 2_766 124.45(8) ?
P1 O4 Li4 . 1_544 121.82(9) ?
Li4 O4 Li4 2_766 1_544 85.39(11) ?
P1 O4 Li1 . 2_766 121.84(8) ?
Li4 O4 Li1 2_766 2_766 83.81(10) ?
Li4 O4 Li1 1_544 2_766 108.72(11) ?
P2 O5 Li2 . 1_545 125.84(10) ?
P2 O5 Li1 . 1_545 125.09(9) ?
Li2 O5 Li1 1_545 1_545 108.94(12) ?
P2 O6 Li2 . 1_544 123.32(10) ?
P2 O6 Li3 . 2_656 147.88(9) ?
Li2 O6 Li3 1_544 2_656 87.81(12) ?
P2 O7 Li4 . 1_544 123.31(9) ?
P2 O7 Li3 . 1_544 110.46(8) ?
Li4 O7 Li3 1_544 1_544 107.31(11) ?
P2 O7 Li1 . 1_544 126.25(8) ?
Li4 O7 Li1 1_544 1_544 84.38(10) ?
Li3 O7 Li1 1_544 1_544 100.93(10) ?
O5 Li1 O3 1_565 . 103.10(10) yes
O5 Li1 O4 1_565 2_766 122.70(10) yes
O3 Li1 O4 . 2_766 108.50(10) yes
O5 Li1 O7 1_565 1_566 113.30(10) yes
O3 Li1 O7 . 1_566 115.60(10) yes
O4 Li1 O7 2_766 1_566 94.20(10) yes
O5 Li1 Li4 1_565 . 136.48(13) ?
O3 Li1 Li4 . . 120.32(12) ?
O4 Li1 Li4 2_766 . 47.58(8) ?
O7 Li1 Li4 1_566 . 46.81(8) ?
O5 Li1 P2 1_565 1_565 23.86(4) ?
O3 Li1 P2 . 1_565 94.62(9) ?
O4 Li1 P2 2_766 1_565 106.35(10) ?
O7 Li1 P2 1_566 1_565 135.84(11) ?
Li4 Li1 P2 . 1_565 140.17(11) ?
O5 Li1 Li3 1_565 1_554 72.06(9) ?
O3 Li1 Li3 . 1_554 39.49(7) ?
O4 Li1 Li3 2_766 1_554 105.92(11) ?
O7 Li1 Li3 1_566 1_554 151.83(12) ?
Li4 Li1 Li3 . 1_554 146.42(12) ?
P2 Li1 Li3 1_565 1_554 56.84(6) ?
O5 Li1 Li2 1_565 . 34.86(7) ?
O3 Li1 Li2 . . 113.72(13) ?
O4 Li1 Li2 2_766 . 135.85(13) ?
O7 Li1 Li2 1_566 . 79.21(10) ?
Li4 Li1 Li2 . . 114.96(12) ?
P2 Li1 Li2 1_565 . 58.69(7) ?
Li3 Li1 Li2 1_554 . 98.53(10) ?
O5 Li1 P1 1_565 2_766 126.63(11) ?
O3 Li1 P1 . 2_766 84.32(8) ?
O4 Li1 P1 2_766 2_766 24.69(4) ?
O7 Li1 P1 1_566 2_766 109.99(10) ?
Li4 Li1 P1 . 2_766 64.72(8) ?
P2 Li1 P1 1_565 2_766 104.10(7) ?
Li3 Li1 P1 1_554 2_766 84.11(8) ?
Li2 Li1 P1 . 2_766 154.63(11) ?
O5 Li1 Li3 1_565 . 127.12(12) ?
O3 Li1 Li3 . . 76.07(9) ?
O4 Li1 Li3 2_766 . 106.43(11) ?
O7 Li1 Li3 1_566 . 39.53(7) ?
Li4 Li1 Li3 . . 66.72(9) ?
P2 Li1 Li3 1_565 . 147.19(10) ?
Li3 Li1 Li3 1_554 . 114.09(11) ?
Li2 Li1 Li3 . . 95.88(10) ?
P1 Li1 Li3 2_766 . 106.11(8) ?
O5 Li1 Li2 1_565 2_666 73.58(10) ?
O3 Li1 Li2 . 2_666 40.46(8) ?
O4 Li1 Li2 2_766 2_666 148.71(12) ?
O7 Li1 Li2 1_566 2_666 103.31(11) ?
Li4 Li1 Li2 . 2_666 140.35(12) ?
P2 Li1 Li2 1_565 2_666 78.63(8) ?
Li3 Li1 Li2 1_554 2_666 50.17(8) ?
Li2 Li1 Li2 . 2_666 73.68(12) ?
P1 Li1 Li2 2_766 2_666 124.12(10) ?
Li3 Li1 Li2 . 2_666 74.04(9) ?
O5 Li1 Li4 1_565 2_777 94.71(10) ?
O3 Li1 Li4 . 2_777 141.39(12) ?
O4 Li1 Li4 2_766 2_777 35.33(6) ?
O7 Li1 Li4 1_566 2_777 87.03(9) ?
Li4 Li1 Li4 . 2_777 52.96(9) ?
P2 Li1 Li4 1_565 2_777 88.09(7) ?
Li3 Li1 Li4 1_554 2_777 120.74(10) ?
Li2 Li1 Li4 . 2_777 100.51(11) ?
P1 Li1 Li4 2_766 2_777 57.85(6) ?
Li3 Li1 Li4 . 2_777 118.92(10) ?
Li2 Li1 Li4 2_666 2_777 166.66(11) ?
O5 Li2 O6 1_565 1_566 120.4(2) yes
O5 Li2 O1 1_565 2_666 115.6(2) yes
O6 Li2 O1 1_566 2_666 114.5(2) yes
O5 Li2 O3 1_565 2_666 130.8(2) yes
O6 Li2 O3 1_566 2_666 95.50(10) yes
O1 Li2 O3 2_666 2_666 69.70(10) yes
O5 Li2 Li3 1_565 2_667 149.6(2) ?
O6 Li2 Li3 1_566 2_667 47.11(9) ?
O1 Li2 Li3 2_666 2_667 93.13(12) ?
O3 Li2 Li3 2_666 2_667 48.41(9) ?
O5 Li2 P1 1_565 2_666 125.81(14) ?
O6 Li2 P1 1_566 2_666 113.56(13) ?
O1 Li2 P1 2_666 2_666 36.69(5) ?
O3 Li2 P1 2_666 2_666 33.96(5) ?
Li3 Li2 P1 2_667 2_666 71.87(9) ?
O5 Li2 P2 1_565 1_566 97.64(11) ?
O6 Li2 P2 1_566 1_566 24.95(5) ?
O1 Li2 P2 2_666 1_566 123.97(15) ?
O3 Li2 P2 2_666 1_566 120.16(12) ?
Li3 Li2 P2 2_667 1_566 71.86(9) ?
P1 Li2 P2 2_666 1_566 136.28(11) ?
O5 Li2 P2 1_565 1_565 24.02(5) ?
O6 Li2 P2 1_566 1_565 143.99(14) ?
O1 Li2 P2 2_666 1_565 93.79(11) ?
O3 Li2 P2 2_666 1_565 115.76(13) ?
Li3 Li2 P2 2_667 1_565 158.2(2) ?
P1 Li2 P2 2_666 1_565 102.44(9) ?
P2 Li2 P2 1_566 1_565 120.05(10) ?
O5 Li2 Li1 1_565 . 36.20(8) ?
O6 Li2 Li1 1_566 . 84.31(11) ?
O1 Li2 Li1 2_666 . 143.8(2) ?
O3 Li2 Li1 2_666 . 142.2(2) ?
Li3 Li2 Li1 2_667 . 120.55(13) ?
P1 Li2 Li1 2_666 . 160.50(13) ?
P2 Li2 Li1 1_566 . 62.89(7) ?
P2 Li2 Li1 1_565 . 60.18(7) ?
O5 Li2 Li1 1_565 2_666 100.0(2) ?
O6 Li2 Li1 1_566 2_666 100.93(15) ?
O1 Li2 Li1 2_666 2_666 100.19(12) ?
O3 Li2 Li1 2_666 2_666 36.43(8) ?
Li3 Li2 Li1 2_667 2_666 63.35(11) ?
P1 Li2 Li1 2_666 2_666 64.07(8) ?
P2 Li2 Li1 1_566 2_666 117.68(12) ?
P2 Li2 Li1 1_565 2_666 95.04(11) ?
Li1 Li2 Li1 . 2_666 106.32(12) ?
O2 Li3 O6 . 2_656 111.70(10) yes
O2 Li3 O3 . 1_556 112.70(10) yes
O6 Li3 O3 2_656 1_556 96.70(10) yes
O2 Li3 O7 . 1_566 116.10(10) yes
O6 Li3 O7 2_656 1_566 105.60(10) yes
O3 Li3 O7 1_556 1_566 112.60(10) yes
O2 Li3 Li2 . 2_667 123.92(14) ?
O6 Li3 Li2 2_656 2_667 45.08(9) ?
O3 Li3 Li2 1_556 2_667 51.58(9) ?
O7 Li3 Li2 1_566 2_667 119.22(13) ?
O2 Li3 P2 . 1_566 144.19(11) ?
O6 Li3 P2 2_656 1_566 83.45(9) ?
O3 Li3 P2 1_556 1_566 97.00(9) ?
O7 Li3 P2 1_566 1_566 29.35(4) ?
Li2 Li3 P2 2_667 1_566 89.95(11) ?
O2 Li3 P1 . . 25.36(4) ?
O6 Li3 P1 2_656 . 98.51(10) ?
O3 Li3 P1 1_556 . 137.59(11) ?
O7 Li3 P1 1_566 . 101.00(9) ?
Li2 Li3 P1 2_667 . 129.92(13) ?
P2 Li3 P1 1_566 . 123.91(8) ?
O2 Li3 Li1 . 1_556 138.79(12) ?
O6 Li3 Li1 2_656 1_556 102.06(11) ?
O3 Li3 Li1 1_556 1_556 37.56(7) ?
O7 Li3 Li1 1_566 1_556 75.40(9) ?
Li2 Li3 Li1 2_667 1_556 66.48(11) ?
P2 Li3 Li1 1_566 1_556 61.17(7) ?
P1 Li3 Li1 . 1_556 159.34(10) ?
O2 Li3 Li1 . . 81.19(9) ?
O6 Li3 Li1 2_656 . 104.10(11) ?
O3 Li3 Li1 1_556 . 148.90(12) ?
O7 Li3 Li1 1_566 . 39.54(7) ?
Li2 Li3 Li1 2_667 . 143.45(12) ?
P2 Li3 Li1 1_566 . 63.31(7) ?
P1 Li3 Li1 . . 61.94(7) ?
Li1 Li3 Li1 1_556 . 114.09(11) ?
O2 Li3 Li4 . 2_767 33.52(7) ?
O6 Li3 Li4 2_656 2_767 118.92(11) ?
O3 Li3 Li4 1_556 2_767 79.21(9) ?
O7 Li3 Li4 1_566 2_767 132.49(11) ?
Li2 Li3 Li4 2_667 2_767 104.25(11) ?
P2 Li3 Li4 1_566 2_767 157.52(10) ?
P1 Li3 Li4 . 2_767 58.79(6) ?
Li1 Li3 Li4 1_556 2_767 108.32(10) ?
Li1 Li3 Li4 . 2_767 109.41(9) ?
O2 Li3 Li4 . . 94.19(10) ?
O6 Li3 Li4 2_656 . 141.32(12) ?
O3 Li3 Li4 1_556 . 99.88(10) ?
O7 Li3 Li4 1_566 . 35.68(6) ?
Li2 Li3 Li4 2_667 . 137.67(13) ?
P2 Li3 Li4 1_566 . 60.05(6) ?
P1 Li3 Li4 . . 92.40(8) ?
Li1 Li3 Li4 1_556 . 72.67(8) ?
Li1 Li3 Li4 . . 50.00(7) ?
Li4 Li3 Li4 2_767 . 98.48(9) ?
O2 Li4 O7 2_767 1_566 115.00(10) yes
O2 Li4 O4 2_767 2_766 117.60(10) yes
O7 Li4 O4 1_566 2_766 97.30(10) yes
O2 Li4 O4 2_767 1_566 123.50(10) yes
O7 Li4 O4 1_566 1_566 104.30(10) yes
O4 Li4 O4 2_766 1_566 94.60(10) yes
O2 Li4 Li1 2_767 . 128.75(13) ?
O7 Li4 Li1 1_566 . 48.80(8) ?
O4 Li4 Li1 2_766 . 48.61(8) ?
O4 Li4 Li1 1_566 . 107.57(11) ?
O2 Li4 Li4 2_767 2_777 138.4(2) ?
O7 Li4 Li4 1_566 2_777 105.97(14) ?
O4 Li4 Li4 2_766 2_777 47.34(8) ?
O4 Li4 Li4 1_566 2_777 47.26(8) ?
Li1 Li4 Li4 . 2_777 74.66(12) ?
O2 Li4 P1 2_767 2_767 23.86(5) ?
O7 Li4 P1 1_566 2_767 110.33(10) ?
O4 Li4 P1 2_766 2_767 139.92(11) ?
O4 Li4 P1 1_566 2_767 105.55(10) ?
Li1 Li4 P1 . 2_767 144.52(11) ?
Li4 Li4 P1 2_777 2_767 139.60(14) ?
O2 Li4 P1 2_767 1_566 125.94(11) ?
O7 Li4 P1 1_566 1_566 82.43(8) ?
O4 Li4 P1 2_766 1_566 109.42(10) ?
O4 Li4 P1 1_566 1_566 24.93(4) ?
Li1 Li4 P1 . 1_566 101.87(9) ?
Li4 Li4 P1 2_777 1_566 64.91(9) ?
P1 Li4 P1 2_767 1_566 102.75(7) ?
O2 Li4 P2 2_767 1_566 120.46(11) ?
O7 Li4 P2 1_566 1_566 24.60(4) ?
O4 Li4 P2 2_766 1_566 110.92(10) ?
O4 Li4 P2 1_566 1_566 82.68(8) ?
Li1 Li4 P2 . 1_566 66.65(8) ?
Li4 Li4 P2 2_777 1_566 99.73(12) ?
P1 Li4 P2 2_767 1_566 105.83(7) ?
P1 Li4 P2 1_566 1_566 59.07(4) ?
O2 Li4 P1 2_767 2_766 93.82(9) ?
O7 Li4 P1 1_566 2_766 111.60(10) ?
O4 Li4 P1 2_766 2_766 23.85(4) ?
O4 Li4 P1 1_566 2_766 108.04(10) ?
Li1 Li4 P1 . 2_766 64.41(8) ?
Li4 Li4 P1 2_777 2_766 63.55(9) ?
P1 Li4 P1 2_767 2_766 116.12(8) ?
P1 Li4 P1 1_566 2_766 128.46(8) ?
P2 Li4 P1 1_566 2_766 130.87(8) ?
O2 Li4 Li3 2_767 2_767 34.38(7) ?
O7 Li4 Li3 1_566 2_767 117.10(11) ?
O4 Li4 Li3 2_766 2_767 83.76(9) ?
O4 Li4 Li3 1_566 2_767 138.48(12) ?
Li1 Li4 Li3 . 2_767 102.16(10) ?
Li4 Li4 Li3 2_777 2_767 118.18(14) ?
P1 Li4 Li3 2_767 2_767 58.16(6) ?
P1 Li4 Li3 1_566 2_767 155.60(10) ?
P2 Li4 Li3 1_566 2_767 136.59(9) ?
P1 Li4 Li3 2_766 2_767 60.53(6) ?
O2 Li4 Li3 2_767 . 80.06(10) ?
O7 Li4 Li3 1_566 . 37.01(7) ?
O4 Li4 Li3 2_766 . 104.24(11) ?
O4 Li4 Li3 1_566 . 137.96(12) ?
Li1 Li4 Li3 . . 63.29(9) ?
Li4 Li4 Li3 2_777 . 136.82(15) ?
P1 Li4 Li3 2_767 . 83.57(7) ?
P1 Li4 Li3 1_566 . 113.35(9) ?
P2 Li4 Li3 1_566 . 55.60(6) ?
P1 Li4 Li3 2_766 . 103.81(8) ?
Li3 Li4 Li3 2_767 . 81.52(9) ?

loop_
_geom_bond_atom_site_label_1
_geom_bond_atom_site_label_2
_geom_bond_site_symmetry_2
_geom_bond_distance
_geom_bond_publ_flag
P1 O2 . 1.504(1) yes
P1 O4 . 1.520(1) yes
P1 O3 . 1.521(1) yes
P1 O1 . 1.622(1) yes
P1 Li2 2_666 2.711(3) ?
P1 Li3 . 2.990(2) ?
P1 Li4 2_767 3.010(2) ?
P1 Li4 1_544 3.064(2) ?
P1 Li1 2_766 3.092(2) ?
P1 Li4 2_766 3.100(2) ?
P2 O6 . 1.503(1) yes
P2 O5 . 1.510(1) yes
P2 O7 . 1.527(1) yes
P2 O1 . 1.626(1) yes
P2 Li3 1_544 2.919(2) ?
P2 Li2 1_544 2.978(3) ?
P2 Li2 1_545 3.008(3) ?
P2 Li1 1_545 3.055(2) ?
P2 Li4 1_544 3.065(2) ?
O1 Li2 2_666 2.085(3) ?
O2 Li4 2_767 1.870(2) ?
O2 Li3 . 1.912(3) yes
O3 Li1 . 1.925(3) yes
O3 Li3 1_554 2.009(3) ?
O3 Li2 2_666 2.104(3) ?
O4 Li4 2_766 1.975(3) ?
O4 Li4 1_544 1.977(3) ?
O4 Li1 2_766 2.007(3) ?
O5 Li2 1_545 1.864(3) ?
O5 Li1 1_545 1.925(3) ?
O6 Li2 1_544 1.874(3) ?
O6 Li3 2_656 1.939(3) ?
O7 Li4 1_544 1.949(3) ?
O7 Li3 1_544 2.011(3) ?
O7 Li1 1_544 2.011(3) ?
Li1 O5 1_565 1.925(3) yes
Li1 O4 2_766 2.007(3) yes
Li1 O7 1_566 2.011(3) yes
Li1 Li4 . 2.660(4) ?
Li1 P2 1_565 3.055(2) ?
Li1 Li3 1_554 3.078(4) ?
Li1 Li2 . 3.084(4) ?
Li1 P1 2_766 3.092(2) ?
Li1 Li3 . 3.101(3) ?
Li1 Li2 2_666 3.158(5) ?
Li1 Li4 2_777 3.238(3) ?
Li2 O5 1_565 1.864(3) yes
Li2 O6 1_566 1.874(3) yes
Li2 O1 2_666 2.085(3) yes
Li2 O3 2_666 2.104(3) yes
Li2 Li3 2_667 2.645(4) ?
Li2 P1 2_666 2.711(3) ?
Li2 P2 1_566 2.978(3) ?
Li2 P2 1_565 3.008(3) ?
Li2 Li1 2_666 3.158(5) ?
Li3 O6 2_656 1.939(3) yes
Li3 O3 1_556 2.009(3) yes
Li3 O7 1_566 2.011(3) yes
Li3 Li2 2_667 2.645(4) ?
Li3 P2 1_566 2.919(2) ?
Li3 Li1 1_556 3.078(4) ?
Li3 Li4 2_767 3.137(3) ?
Li3 Li4 . 3.189(3) ?
Li4 O2 2_767 1.870(2) yes
Li4 O7 1_566 1.949(3) yes
Li4 O4 2_766 1.975(3) yes
Li4 O4 1_566 1.977(3) yes
Li4 Li4 2_777 2.680(5) ?
Li4 P1 2_767 3.010(2) ?
Li4 P1 1_566 3.064(2) ?
Li4 P2 1_566 3.065(2) ?
Li4 P1 2_766 3.100(2) ?
Li4 Li3 2_767 3.137(3) ?
